data_2201730
loop_
_publ_author_name
'Baba, Ibrahim'
'Karimah, Kassim'
'Farina, Yang'
'Othman, Abdul Hamid'
'Ibrahim, Abdul Razak'
'Usman, Awang'
'Fun, Hoong-Kun'
'Ng, Seik Weng'

_publ_section_title
;
 Tris(<i>N</i>-butyl-<i>N</i>-ethyldithiocarbamato)bismuth(III)
;
_journal_issue 12
_journal_name_full 'Acta Crystallographica Section E'
_journal_page_first m756
_journal_page_last m757
_journal_paper_doi 10.1107/S1600536802021256
_journal_volume 58
_journal_year 2002
_chemical_formula_iupac '[Bi (C7 H14 N1 S2)3]'
_chemical_formula_moiety 'C21 H42 Bi N3 S6'
_chemical_formula_sum 'C21 H42 Bi N3 S6'
_chemical_formula_weight 737.92
_chemical_name_systematic
;
Tris(N-butyl-N-ethyldithiocarbamato)bismuth(III)
;
_space_group_IT_number 2
_symmetry_cell_setting triclinic
_symmetry_space_group_name_Hall '-P 1'
_symmetry_space_group_name_H-M 'P -1'
_atom_sites_solution_hydrogens geom
_atom_sites_solution_primary direct
_atom_sites_solution_secondary difmap
_audit_creation_method SHELXL-97
_cell_angle_alpha 99.7130(10)
_cell_angle_beta 99.9270(10)
_cell_angle_gamma 103.3830(10)
_cell_formula_units_Z 2
_cell_length_a 10.51200(10)
_cell_length_b 10.51280(10)
_cell_length_c 14.57550(10)
_cell_measurement_reflns_used 8192
_cell_measurement_temperature 183(2)
_cell_measurement_theta_max 28.3
_cell_measurement_theta_min 1.5
_cell_volume 1506.53(3)
_computing_cell_refinement 'SAINT (Bruker, 1997)'
_computing_data_collection 'SMART (Bruker, 1997)'
_computing_data_reduction SAINT
_computing_molecular_graphics 'ORTEPII (Johnson, 1976)'
_computing_publication_material SHELXL97
_computing_structure_refinement 'SHELXL97 (Sheldrick, 1997)'
_computing_structure_solution 'SHELXS97 (Sheldrick, 1997)'
_diffrn_ambient_temperature 183(2)
_diffrn_detector_area_resol_mean 8.33
_diffrn_measured_fraction_theta_full 0.97
_diffrn_measured_fraction_theta_max 0.97
_diffrn_measurement_device_type 'Siemens SMART CCD area-detector'
_diffrn_measurement_method \w
_diffrn_radiation_monochromator graphite
_diffrn_radiation_source 'fine-focus sealed tube'
_diffrn_radiation_type MoK\a
_diffrn_radiation_wavelength 0.71073
_diffrn_reflns_av_R_equivalents 0.076
_diffrn_reflns_av_sigmaI/netI 0.124
_diffrn_reflns_limit_h_max 13
_diffrn_reflns_limit_h_min -13
_diffrn_reflns_limit_k_max 12
_diffrn_reflns_limit_k_min -13
_diffrn_reflns_limit_l_max 19
_diffrn_reflns_limit_l_min -17
_diffrn_reflns_number 11016
_diffrn_reflns_theta_full 28.3
_diffrn_reflns_theta_max 28.3
_diffrn_reflns_theta_min 1.5
_diffrn_standards_decay_% 0
_diffrn_standards_interval_count 0
_diffrn_standards_interval_time 0
_diffrn_standards_number 0
_exptl_absorpt_coefficient_mu 6.28
_exptl_absorpt_correction_T_max 0.433
_exptl_absorpt_correction_T_min 0.254
_exptl_absorpt_correction_type empirical
_exptl_absorpt_process_details '(SADABS; Sheldrick, 1996)'
_exptl_crystal_colour Yellow
_exptl_crystal_density_diffrn 1.627
_exptl_crystal_density_method 'not measured'
_exptl_crystal_description Block
_exptl_crystal_F_000 736
_exptl_crystal_size_max 0.30
_exptl_crystal_size_mid 0.26
_exptl_crystal_size_min 0.16
_refine_diff_density_max 4.01
_refine_diff_density_min -5.77
_refine_ls_extinction_method none
_refine_ls_goodness_of_fit_ref 1.07
_refine_ls_hydrogen_treatment constr
_refine_ls_matrix_type full
_refine_ls_number_parameters 280
_refine_ls_number_reflns 7197
_refine_ls_number_restraints 21
_refine_ls_restrained_S_all 1.07
_refine_ls_R_factor_all 0.070
_refine_ls_R_factor_gt 0.059
_refine_ls_shift/su_max <0.001
_refine_ls_shift/su_mean <0.001
_refine_ls_structure_factor_coef Fsqd
_refine_ls_weighting_details 'calc w = 1/[\s^2^(Fo^2^)+(0.0686P)^2^] where P = (Fo^2^+2Fc^2^)/3'
_refine_ls_weighting_scheme calc
_refine_ls_wR_factor_gt 0.154
_refine_ls_wR_factor_ref 0.162
_reflns_number_gt 6368
_reflns_number_total 7197
_reflns_threshold_expression I>2\s(I)
_cod_data_source_file ya6141.cif
_cod_data_source_block I
_cod_depositor_comments
;
The following automatic conversions were performed:
'_symmetry_cell_setting' value 'Triclinic' changed to 'triclinic'
according to '/home/saulius/struct/CIF-dictionaries/cif_core.dic'
dictionary named 'cif_core.dic' version 2.4.1 from 2010-06-29.

Automatic conversion script
Id: cif_fix_enum 1527 2010-12-29 10:47:43Z saulius 

The following automatic conversions were performed:

'_symmetry_cell_setting' value 'Triclinic' changed to 'triclinic'
according to /home/saulius/struct/CIF-dictionaries/cif_core.dic
dictionary named 'cif_core.dic' version 2.4.1 from
2010-06-29.

'_exptl_absorpt_correction_type' value 'Empirical'
changed to 'empirical' according to
/home/saulius/struct/CIF-dictionaries/cif_core.dic dictionary named
'cif_core.dic' version 2.4.1 from 2010-06-29.

Automatic conversion script
Id: cif_fix_values 1715 2011-07-08 13:25:40Z adriana 
;
_cod_original_cell_volume 1506.52(2)
_cod_database_code 2201730
_cod_database_fobs_code 2201730

loop_
_symmetry_equiv_pos_as_xyz
'x, y, z'
'-x, -y, -z'

loop_
_atom_site_label
_atom_site_fract_x
_atom_site_fract_y
_atom_site_fract_z
_atom_site_U_iso_or_equiv
_atom_site_adp_type
_atom_site_calc_flag
_atom_site_refinement_flags
_atom_site_occupancy
_atom_site_disorder_assembly
_atom_site_disorder_group
_atom_site_type_symbol
Bi1 0.42854(2) 0.51202(2) 0.64238(2) 0.01870(10) Uani d . 1 . . Bi
S1 0.3720(2) 0.6719(2) 0.79910(10) 0.0330(5) Uani d . 1 . . S
S2 0.5886(2) 0.5357(2) 0.82720(10) 0.0301(4) Uani d . 1 . . S
S3 0.5129(2) 0.2752(2) 0.60590(10) 0.0253(4) Uani d . 1 . . S
S4 0.2706(2) 0.3040(2) 0.67790(10) 0.0246(4) Uani d . 1 . . S
S5 0.2989(2) 0.4029(2) 0.44560(10) 0.0215(3) Uani d . 1 . . S
S6 0.2158(2) 0.6122(2) 0.56720(10) 0.0240(10) Uani d . 1 . . S
N1 0.5341(7) 0.6973(9) 0.9674(5) 0.041(2) Uani d D 1 . . N
N2 0.3461(5) 0.0791(6) 0.6542(4) 0.0220(10) Uani d D 1 . . N
N3 0.1371(6) 0.5432(6) 0.3792(4) 0.0230(10) Uani d D 1 . . N
C1 0.5041(8) 0.6395(9) 0.8746(6) 0.030(2) Uani d . 1 . . C
C2 0.4740(10) 0.8010(10) 1.0091(7) 0.057(3) Uani d D 1 . . C
C3 0.3440(10) 0.7460(10) 1.0418(9) 0.064(3) Uani d D 1 . . C
C4 0.6362(7) 0.6680(10) 1.0355(7) 0.052(3) Uani d D 1 . . C
C5 0.7721(8) 0.7630(10) 1.0386(7) 0.067(4) Uani d D 1 . . C
C6 0.8907(9) 0.740(2) 1.1018(9) 0.130(10) Uani d D 1 . . C
C7 0.891(2) 0.594(2) 1.0810(10) 0.115(7) Uani d D 1 . . C
C8 0.3746(7) 0.2055(7) 0.6458(5) 0.0200(10) Uani d . 1 . . C
C9 0.2333(8) 0.0179(8) 0.6918(6) 0.036(2) Uani d D 1 . . C
C10 0.1024(8) -0.0400(10) 0.6145(7) 0.045(2) Uani d D 1 . . C
C11 0.4285(7) -0.0092(8) 0.6279(5) 0.028(2) Uani d D 1 . . C
C12 0.5438(7) -0.0030(8) 0.7111(5) 0.030(2) Uani d D 1 . . C
C13 0.6284(7) -0.0939(9) 0.6798(6) 0.038(2) Uani d D 1 . . C
C14 0.7390(10) -0.0920(10) 0.7636(9) 0.063(3) Uani d D 1 . . C
C15 0.2080(6) 0.5220(7) 0.4543(5) 0.0180(10) Uani d . 1 . . C
C16 0.0573(7) 0.6412(7) 0.3824(6) 0.028(2) Uani d D 1 . . C
C17 0.1420(10) 0.7762(8) 0.3715(8) 0.049(3) Uani d D 1 . . C
C18 0.1290(6) 0.4684(7) 0.2826(5) 0.026(2) Uani d D 1 . . C
C19 0.0127(7) 0.3400(8) 0.2510(5) 0.033(2) Uani d D 1 . . C
C20 0.0021(8) 0.2760(8) 0.1466(5) 0.038(2) Uani d D 1 . . C
C21 -0.0980(10) 0.1375(9) 0.1174(7) 0.055(3) Uani d D 1 . . C
H2a 0.4547 0.8541 0.9613 0.068 Uiso calc R 1 . . H
H2b 0.5406 0.8616 1.0646 0.068 Uiso calc R 1 . . H
H3a 0.3100 0.8215 1.0672 0.097 Uiso calc R 1 . . H
H3b 0.3621 0.6969 1.0915 0.097 Uiso calc R 1 . . H
H3c 0.2762 0.6866 0.9873 0.097 Uiso calc R 1 . . H
H4a 0.6384 0.5736 1.0158 0.062 Uiso calc R 1 . . H
H4b 0.6153 0.6804 1.0996 0.062 Uiso calc R 1 . . H
H5a 0.7870 0.7542 0.9728 0.081 Uiso calc R 1 . . H
H5b 0.7685 0.8559 1.0609 0.081 Uiso calc R 1 . . H
H6a 0.9748 0.7948 1.0913 0.156 Uiso calc R 1 . . H
H6b 0.8877 0.7677 1.1695 0.156 Uiso calc R 1 . . H
H7a 0.9683 0.5816 1.1226 0.172 Uiso calc R 1 . . H
H7b 0.8948 0.5662 1.0141 0.172 Uiso calc R 1 . . H
H7c 0.8081 0.5392 1.0923 0.172 Uiso calc R 1 . . H
H9a 0.2195 0.0858 0.7423 0.043 Uiso calc R 1 . . H
H9b 0.2548 -0.0549 0.7214 0.043 Uiso calc R 1 . . H
H10a 0.0296 -0.0794 0.6436 0.067 Uiso calc R 1 . . H
H10b 0.1146 -0.1089 0.5652 0.067 Uiso calc R 1 . . H
H10c 0.0797 0.0320 0.5857 0.067 Uiso calc R 1 . . H
H11a 0.4666 0.0161 0.5739 0.034 Uiso calc R 1 . . H
H11b 0.3712 -0.1024 0.6062 0.034 Uiso calc R 1 . . H
H12a 0.6007 0.0903 0.7339 0.035 Uiso calc R 1 . . H
H12b 0.5063 -0.0308 0.7646 0.035 Uiso calc R 1 . . H
H13a 0.6688 -0.0639 0.6279 0.046 Uiso calc R 1 . . H
H13b 0.5709 -0.1866 0.6547 0.046 Uiso calc R 1 . . H
H14a 0.7942 -0.1492 0.7418 0.094 Uiso calc R 1 . . H
H14b 0.6992 -0.1242 0.8139 0.094 Uiso calc R 1 . . H
H14c 0.7959 0.0004 0.7886 0.094 Uiso calc R 1 . . H
H16a 0.0288 0.6531 0.4438 0.034 Uiso calc R 1 . . H
H16b -0.0240 0.6081 0.3301 0.034 Uiso calc R 1 . . H
H17a 0.0887 0.8413 0.3735 0.074 Uiso calc R 1 . . H
H17b 0.1693 0.7641 0.3103 0.074 Uiso calc R 1 . . H
H17c 0.2218 0.8090 0.4237 0.074 Uiso calc R 1 . . H
H18a 0.2143 0.4445 0.2807 0.031 Uiso calc R 1 . . H
H18b 0.1177 0.5269 0.2370 0.031 Uiso calc R 1 . . H
H19a 0.0284 0.2762 0.2917 0.039 Uiso calc R 1 . . H
H19b -0.0722 0.3617 0.2584 0.039 Uiso calc R 1 . . H
H20a -0.0271 0.3342 0.1052 0.045 Uiso calc R 1 . . H
H20b 0.0913 0.2680 0.1375 0.045 Uiso calc R 1 . . H
H21a -0.1026 0.0986 0.0504 0.082 Uiso calc R 1 . . H
H21b -0.1864 0.1456 0.1253 0.082 Uiso calc R 1 . . H
H21c -0.0681 0.0795 0.1577 0.082 Uiso calc R 1 . . H

loop_
_atom_site_aniso_label
_atom_site_aniso_U_11
_atom_site_aniso_U_22
_atom_site_aniso_U_33
_atom_site_aniso_U_12
_atom_site_aniso_U_13
_atom_site_aniso_U_23
Bi1 0.0199(2) 0.0187(2) 0.0212(2) 0.01100(10) 0.00500(10) 0.00590(10)
S1 0.0350(10) 0.0440(10) 0.0240(10) 0.0248(9) 0.0030(8) -0.0005(8)
S2 0.0271(9) 0.0430(10) 0.0260(9) 0.0204(9) 0.0056(8) 0.0079(8)
S3 0.0230(8) 0.0263(9) 0.0370(10) 0.0156(7) 0.0151(8) 0.0133(8)
S4 0.0245(8) 0.0249(9) 0.0340(10) 0.0154(7) 0.0147(8) 0.0117(7)
S5 0.0235(8) 0.0199(8) 0.0251(9) 0.0137(7) 0.0047(7) 0.0054(7)
S6 0.0278(9) 0.0244(9) 0.0239(9) 0.0177(7) 0.0051(7) 0.0026(7)
N1 0.036(4) 0.067(6) 0.020(3) 0.025(4) 0.001(3) -0.001(3)
N2 0.021(3) 0.023(3) 0.027(3) 0.013(2) 0.008(2) 0.008(2)
N3 0.020(3) 0.028(3) 0.027(3) 0.015(3) 0.004(2) 0.010(3)
C1 0.033(4) 0.039(5) 0.025(4) 0.019(4) 0.008(3) 0.010(3)
C2 0.063(6) 0.084(9) 0.027(5) 0.044(6) 0.002(5) -0.005(5)
C3 0.068(7) 0.084(9) 0.056(7) 0.046(7) 0.022(6) 0.012(6)
C4 0.023(4) 0.110(10) 0.029(5) 0.019(5) 0.003(4) 0.020(5)
C5 0.032(5) 0.120(10) 0.038(6) 0.022(6) 0.005(4) -0.005(6)
C6 0.063(9) 0.31(3) 0.049(8) 0.110(10) 0.023(7) 0.050(10)
C7 0.100(10) 0.19(2) 0.100(10) 0.10(2) 0.020(10) 0.060(10)
C8 0.026(3) 0.024(3) 0.019(3) 0.017(3) 0.010(3) 0.004(3)
C9 0.057(5) 0.019(4) 0.042(5) 0.014(4) 0.027(4) 0.013(3)
C10 0.032(5) 0.034(5) 0.067(7) 0.006(4) 0.016(5) 0.008(4)
C11 0.036(4) 0.022(4) 0.035(4) 0.018(3) 0.013(4) 0.008(3)
C12 0.038(4) 0.022(4) 0.033(4) 0.017(3) 0.007(3) 0.007(3)
C13 0.029(4) 0.034(5) 0.060(6) 0.022(4) 0.008(4) 0.016(4)
C14 0.040(5) 0.057(7) 0.090(9) 0.027(5) -0.009(6) 0.018(6)
C15 0.012(3) 0.017(3) 0.030(4) 0.009(2) 0.007(3) 0.006(3)
C16 0.023(3) 0.035(4) 0.035(4) 0.020(3) 0.007(3) 0.013(3)
C17 0.072(7) 0.035(5) 0.063(7) 0.038(5) 0.026(6) 0.026(5)
C18 0.023(3) 0.039(4) 0.024(4) 0.016(3) 0.008(3) 0.014(3)
C19 0.025(4) 0.042(5) 0.032(4) 0.011(4) 0.009(3) 0.008(4)
C20 0.039(5) 0.046(5) 0.027(4) 0.015(4) 0.006(4) 0.005(4)
C21 0.078(8) 0.048(6) 0.039(6) 0.021(6) 0.016(5) 0.004(5)

loop_
_atom_type_symbol
_atom_type_description
_atom_type_scat_dispersion_real
_atom_type_scat_dispersion_imag
_atom_type_scat_source
C C 0.0033 0.0016 'International Tables Vol C Tables 4.2.6.8 and 6.1.1.4'
H H 0.0000 0.0000 'International Tables Vol C Tables 4.2.6.8 and 6.1.1.4'
N N 0.0061 0.0033 'International Tables Vol C Tables 4.2.6.8 and 6.1.1.4'
S S 0.1246 0.1234 'International Tables Vol C Tables 4.2.6.8 and 6.1.1.4'
Bi Bi -4.1077 10.2566 'International Tables Vol C Tables 4.2.6.8 and 6.1.1.4'

loop_
_geom_angle_atom_site_label_1
_geom_angle_atom_site_label_2
_geom_angle_atom_site_label_3
_geom_angle_site_symmetry_3
_geom_angle
_geom_angle_publ_flag
S1 Bi1 S2 . 62.80(10) yes
S1 Bi1 S3 . 137.50(10) yes
S1 Bi1 S4 . 88.10(10) yes
S1 Bi1 S5 . 135.60(10) yes
S1 Bi1 S6 . 73.40(10) yes
S2 Bi1 S3 . 81.10(10) yes
S2 Bi1 S4 . 85.40(10) yes
S2 Bi1 S5 . 159.50(10) yes
S2 Bi1 S6 . 136.10(10) yes
S3 Bi1 S4 . 66.20(10) yes
S3 Bi1 S5 . 78.40(10) yes
S3 Bi1 S6 . 138.00(10) yes
S4 Bi1 S5 . 86.20(10) yes
S4 Bi1 S6 . 93.90(10) yes
S5 Bi1 S6 . 63.10(10) yes
S4 Bi1 S5 2_666 141.00(10) yes
S6 Bi1 S5 2_666 114.20(10) yes
S3 Bi1 S5 2_666 74.90(10) yes
S1 Bi1 S5 2_666 124.50(10) yes
S2 Bi1 S5 2_666 91.40(10) yes
S5 Bi1 S5 2_666 83.50(10) yes
C1 S1 Bi1 . 89.0(3) no
C1 S2 Bi1 . 89.4(3) no
C8 S3 Bi1 . 84.0(2) no
C8 S4 Bi1 . 90.6(3) no
C15 S5 Bi1 . 88.0(2) no
C15 S6 Bi1 . 89.8(2) no
C1 N1 C4 . 121.9(7) no
C1 N1 C2 . 123.8(7) no
C4 N1 C2 . 114.2(8) no
C8 N2 C9 . 123.3(6) no
C8 N2 C11 . 122.1(6) no
C9 N2 C11 . 114.6(6) no
C15 N3 C16 . 123.8(6) no
C15 N3 C18 . 121.9(6) no
C16 N3 C18 . 114.2(6) no
N1 C1 S2 . 122.4(6) no
N1 C1 S1 . 118.9(6) no
S2 C1 S1 . 118.7(5) no
N1 C2 C3 . 115.1(9) no
N1 C4 C5 . 108.4(8) no
C6 C5 C4 . 115.1(7) no
C7 C6 C5 . 111.2(8) no
N2 C8 S3 . 121.6(5) no
N2 C8 S4 . 119.3(5) no
S3 C8 S4 . 119.1(4) no
N2 C9 C10 . 112.7(7) no
N2 C11 C12 . 112.7(6) no
C13 C12 C11 . 110.7(5) no
C12 C13 C14 . 110.5(7) no
N3 C15 S6 . 120.8(5) no
N3 C15 S5 . 121.5(5) no
S6 C15 S5 . 117.7(4) no
N3 C16 C17 . 109.6(6) no
N3 C18 C19 . 112.9(5) no
C20 C19 C18 . 109.7(5) no
C21 C20 C19 . 111.0(6) no
N1 C2 H2a . 108.5 no
C3 C2 H2a . 108.5 no
N1 C2 H2b . 108.5 no
C3 C2 H2b . 108.5 no
H2a C2 H2b . 107.5 no
C2 C3 H3a . 109.5 no
C2 C3 H3b . 109.5 no
H3a C3 H3b . 109.5 no
C2 C3 H3c . 109.5 no
H3a C3 H3c . 109.5 no
H3b C3 H3c . 109.5 no
N1 C4 H4a . 110.0 no
C5 C4 H4a . 110.0 no
N1 C4 H4b . 110.0 no
C5 C4 H4b . 110.0 no
H4a C4 H4b . 108.4 no
C6 C5 H5a . 108.5 no
C4 C5 H5a . 108.5 no
C6 C5 H5b . 108.5 no
C4 C5 H5b . 108.5 no
H5a C5 H5b . 107.5 no
C7 C6 H6a . 109.4 no
C5 C6 H6a . 109.4 no
C7 C6 H6b . 109.4 no
C5 C6 H6b . 109.4 no
H6a C6 H6b . 108.0 no
C6 C7 H7a . 109.5 no
C6 C7 H7b . 109.5 no
H7a C7 H7b . 109.5 no
C6 C7 H7c . 109.5 no
H7a C7 H7c . 109.5 no
H7b C7 H7c . 109.5 no
N2 C9 H9a . 109.0 no
C10 C9 H9a . 109.0 no
N2 C9 H9b . 109.0 no
C10 C9 H9b . 109.0 no
H9a C9 H9b . 107.8 no
C9 C10 H10a . 109.5 no
C9 C10 H10b . 109.5 no
H10a C10 H10b . 109.5 no
C9 C10 H10c . 109.5 no
H10a C10 H10c . 109.5 no
H10b C10 H10c . 109.5 no
N2 C11 H11a . 109.1 no
C12 C11 H11a . 109.1 no
N2 C11 H11b . 109.1 no
C12 C11 H11b . 109.1 no
H11a C11 H11b . 107.8 no
C13 C12 H12a . 109.5 no
C11 C12 H12a . 109.5 no
C13 C12 H12b . 109.5 no
C11 C12 H12b . 109.5 no
H12a C12 H12b . 108.1 no
C12 C13 H13a . 109.5 no
C14 C13 H13a . 109.5 no
C12 C13 H13b . 109.5 no
C14 C13 H13b . 109.5 no
H13a C13 H13b . 108.1 no
C13 C14 H14a . 109.5 no
C13 C14 H14b . 109.5 no
H14a C14 H14b . 109.5 no
C13 C14 H14c . 109.5 no
H14a C14 H14c . 109.5 no
H14b C14 H14c . 109.5 no
N3 C16 H16a . 109.8 no
C17 C16 H16a . 109.8 no
N3 C16 H16b . 109.8 no
C17 C16 H16b . 109.8 no
H16a C16 H16b . 108.2 no
C16 C17 H17a . 109.5 no
C16 C17 H17b . 109.5 no
H17a C17 H17b . 109.5 no
C16 C17 H17c . 109.5 no
H17a C17 H17c . 109.5 no
H17b C17 H17c . 109.5 no
N3 C18 H18a . 109.0 no
C19 C18 H18a . 109.0 no
N3 C18 H18b . 109.0 no
C19 C18 H18b . 109.0 no
H18a C18 H18b . 107.8 no
C20 C19 H19a . 109.7 no
C18 C19 H19a . 109.7 no
C20 C19 H19b . 109.7 no
C18 C19 H19b . 109.7 no
H19a C19 H19b . 108.2 no
C21 C20 H20a . 109.4 no
C19 C20 H20a . 109.4 no
C21 C20 H20b . 109.4 no
C19 C20 H20b . 109.4 no
H20a C20 H20b . 108.0 no
C20 C21 H21a . 109.5 no
C20 C21 H21b . 109.5 no
H21a C21 H21b . 109.5 no
C20 C21 H21c . 109.5 no
H21a C21 H21c . 109.5 no
H21b C21 H21c . 109.5 no

loop_
_geom_bond_atom_site_label_1
_geom_bond_atom_site_label_2
_geom_bond_site_symmetry_2
_geom_bond_distance
_geom_bond_publ_flag
Bi1 S1 . 2.834(2) yes
Bi1 S2 . 2.858(2) yes
Bi1 S3 . 2.830(2) yes
Bi1 S4 . 2.608(2) yes
Bi1 S5 . 2.867(2) yes
Bi1 S6 . 2.819(2) yes
Bi1 S5 2_666 3.334(2) yes
S1 C1 . 1.753(8) no
S2 C1 . 1.692(8) no
S3 C8 . 1.712(7) no
S4 C8 . 1.739(7) no
S5 C15 . 1.744(7) no
S6 C15 . 1.734(7) no
N1 C1 . 1.340(10) no
N1 C4 . 1.458(9) no
N1 C2 . 1.476(9) no
N2 C8 . 1.320(10) no
N2 C9 . 1.453(7) no
N2 C11 . 1.458(7) no
N3 C15 . 1.296(9) no
N3 C16 . 1.471(7) no
N3 C18 . 1.470(7) no
C2 C3 . 1.543(9) no
C4 C5 . 1.531(8) no
C5 C6 . 1.512(8) no
C6 C7 . 1.509(9) no
C9 C10 . 1.543(8) no
C11 C12 . 1.540(7) no
C12 C13 . 1.516(7) no
C13 C14 . 1.529(8) no
C16 C17 . 1.540(8) no
C18 C19 . 1.536(7) no
C19 C20 . 1.531(7) no
C20 C21 . 1.527(8) no
C2 H2a . 0.9900 no
C2 H2b . 0.9900 no
C3 H3a . 0.9800 no
C3 H3b . 0.9800 no
C3 H3c . 0.9800 no
C4 H4a . 0.9900 no
C4 H4b . 0.9900 no
C5 H5a . 0.9900 no
C5 H5b . 0.9900 no
C6 H6a . 0.9900 no
C6 H6b . 0.9900 no
C7 H7a . 0.9800 no
C7 H7b . 0.9800 no
C7 H7c . 0.9800 no
C9 H9a . 0.9900 no
C9 H9b . 0.9900 no
C10 H10a . 0.9800 no
C10 H10b . 0.9800 no
C10 H10c . 0.9800 no
C11 H11a . 0.9900 no
C11 H11b . 0.9900 no
C12 H12a . 0.9900 no
C12 H12b . 0.9900 no
C13 H13a . 0.9900 no
C13 H13b . 0.9900 no
C14 H14a . 0.9800 no
C14 H14b . 0.9800 no
C14 H14c . 0.9800 no
C16 H16a . 0.9900 no
C16 H16b . 0.9900 no
C17 H17a . 0.9800 no
C17 H17b . 0.9800 no
C17 H17c . 0.9800 no
C18 H18a . 0.9900 no
C18 H18b . 0.9900 no
C19 H19a . 0.9900 no
C19 H19b . 0.9900 no
C20 H20a . 0.9900 no
C20 H20b . 0.9900 no
C21 H21a . 0.9800 no
C21 H21b . 0.9800 no
C21 H21c . 0.9800 no

loop_
_geom_torsion_atom_site_label_1
_geom_torsion_atom_site_label_2
_geom_torsion_atom_site_label_3
_geom_torsion_atom_site_label_4
_geom_torsion
_geom_torsion_publ_flag
S4 Bi1 S1 C1 87.3(3) no
S6 Bi1 S1 C1 -178.1(3) no
S3 Bi1 S1 C1 36.6(3) no
S2 Bi1 S1 C1 1.6(3) no
S5 Bi1 S1 C1 169.9(3) no
S4 Bi1 S2 C1 -91.9(3) no
S6 Bi1 S2 C1 -1.1(3) no
S3 Bi1 S2 C1 -158.5(3) no
S1 Bi1 S2 C1 -1.6(3) no
S5 Bi1 S2 C1 -157.9(3) no
S4 Bi1 S3 C8 -1.3(3) no
S6 Bi1 S3 C8 -68.9(3) no
S1 Bi1 S3 C8 56.5(3) no
S2 Bi1 S3 C8 87.6(3) no
S5 Bi1 S3 C8 -92.2(3) no
S6 Bi1 S4 C8 143.0(3) no
S3 Bi1 S4 C8 1.3(2) no
S1 Bi1 S4 C8 -143.8(3) no
S2 Bi1 S4 C8 -81.0(3) no
S5 Bi1 S4 C8 80.2(3) no
S4 Bi1 S5 C15 103.0(2) no
S6 Bi1 S5 C15 6.7(2) no
S3 Bi1 S5 C15 169.5(2) no
S1 Bi1 S5 C15 19.6(2) no
S2 Bi1 S5 C15 168.9(2) no
S4 Bi1 S6 C15 -90.5(2) no
S3 Bi1 S6 C15 -32.5(2) no
S1 Bi1 S6 C15 -177.4(2) no
S2 Bi1 S6 C15 -177.9(2) no
S5 Bi1 S6 C15 -6.8(2) no
C4 N1 C1 S2 -4.0(10) no
C2 N1 C1 S2 172.3(8) no
C4 N1 C1 S1 175.6(7) no
C2 N1 C1 S1 -8.0(10) no
Bi1 S2 C1 N1 -177.5(8) no
Bi1 S2 C1 S1 2.6(5) no
Bi1 S1 C1 N1 177.5(8) no
Bi1 S1 C1 S2 -2.7(5) no
C1 N1 C2 C3 90.0(10) no
C4 N1 C2 C3 -94.0(10) no
C1 N1 C4 C5 88.0(10) no
C2 N1 C4 C5 -89.0(10) no
N1 C4 C5 C6 -176.4(9) no
C4 C5 C6 C7 50(2) no
C9 N2 C8 S3 177.1(6) no
C11 N2 C8 S3 -2.0(10) no
C9 N2 C8 S4 -2.0(10) no
C11 N2 C8 S4 179.6(5) no
Bi1 S3 C8 N2 -176.9(6) no
Bi1 S3 C8 S4 2.0(4) no
Bi1 S4 C8 N2 176.7(6) no
Bi1 S4 C8 S3 -2.2(4) no
C8 N2 C9 C10 86.8(9) no
C11 N2 C9 C10 -94.5(8) no
C8 N2 C11 C12 88.8(9) no
C9 N2 C11 C12 -89.9(8) no
N2 C11 C12 C13 -178.7(7) no
C11 C12 C13 C14 -177.8(8) no
C18 N3 C15 S6 179.9(5) no
C16 N3 C15 S6 -1.0(10) no
C18 N3 C15 S5 0.0(9) no
C16 N3 C15 S5 179.3(5) no
Bi1 S6 C15 N3 -168.6(6) no
Bi1 S6 C15 S5 11.2(4) no
Bi1 S5 C15 N3 168.8(6) no
Bi1 S5 C15 S6 -11.0(4) no
C15 N3 C16 C17 92.5(9) no
C18 N3 C16 C17 -88.2(8) no
C15 N3 C18 C19 90.5(8) no
C16 N3 C18 C19 -88.9(8) no
N3 C18 C19 C20 174.1(7) no
C18 C19 C20 C21 171.2(8) no
